data_7002008
loop_
_publ_author_name
'Zamora, Matthew T.'
'Ferguson, Michael J.'
'McDonald, Robert'
'Cowie, Martin'

_publ_section_title
;
 Carbene-anchored/pendent-imidazolium species as precursors to
 di-N-heterocyclic carbene-bridged mixed-metal complexes
;
_journal_issue 35
_journal_name_full 'Dalton Transactions'
_journal_page_first 7269
_journal_paper_doi 10.1039/b906884h
_journal_year 2009
_chemical_formula_moiety 'C23 H36 I2 N4 P Pd, I'
_chemical_formula_sum 'C23 H36 I3 N4 P Pd'
_chemical_formula_weight 886.63
_chemical_name_systematic
;
?
;
_space_group_IT_number 2
_symmetry_cell_setting triclinic
_symmetry_space_group_name_Hall '-P 1'
_symmetry_space_group_name_H-M 'P -1'
_atom_sites_solution_hydrogens geom
_atom_sites_solution_primary direct
_atom_sites_solution_secondary difmap
_audit_creation_method SHELXL-97
_cell_angle_alpha 91.9746(12)
_cell_angle_beta 100.9332(12)
_cell_angle_gamma 103.9630(12)
_cell_formula_units_Z 2
_cell_length_a 9.4861(11)
_cell_length_b 12.0320(13)
_cell_length_c 14.0083(16)
_cell_measurement_reflns_used 9866
_cell_measurement_temperature 173(2)
_cell_measurement_theta_max 27.53
_cell_measurement_theta_min 2.39
_cell_volume 1518.0(3)
_computing_cell_refinement 'Bruker SAINT'
_computing_data_collection 'Bruker APEX2'
_computing_data_reduction 'Bruker SAINT'
_computing_molecular_graphics 'Bruker SHELXTL'
_computing_publication_material 'Bruker SHELXTL'
_computing_structure_refinement 'SHELXL-97 (Sheldrick, 2008)'
_computing_structure_solution 'SHELXS-97 (Sheldrick, 2008)'
_diffrn_ambient_temperature 173(2)
_diffrn_measured_fraction_theta_full 0.990
_diffrn_measured_fraction_theta_max 0.990
_diffrn_measurement_device_type 'Bruker APEX-II CCD'
_diffrn_measurement_method '\w scans'
_diffrn_radiation_monochromator graphite
_diffrn_radiation_source 'fine-focus sealed tube'
_diffrn_radiation_type MoK\a
_diffrn_radiation_wavelength 0.71073
_diffrn_reflns_av_R_equivalents 0.0148
_diffrn_reflns_av_sigmaI/netI 0.0222
_diffrn_reflns_limit_h_max 11
_diffrn_reflns_limit_h_min -11
_diffrn_reflns_limit_k_max 15
_diffrn_reflns_limit_k_min -15
_diffrn_reflns_limit_l_max 17
_diffrn_reflns_limit_l_min -17
_diffrn_reflns_number 11967
_diffrn_reflns_theta_full 26.40
_diffrn_reflns_theta_max 26.40
_diffrn_reflns_theta_min 1.49
_exptl_absorpt_coefficient_mu 3.732
_exptl_absorpt_correction_T_max 0.6405
_exptl_absorpt_correction_T_min 0.2626
_exptl_absorpt_correction_type multi-scan
_exptl_absorpt_process_details 'SADABS (Sheldrick, 2008)'
_exptl_crystal_colour orange
_exptl_crystal_density_diffrn 1.940
_exptl_crystal_density_method 'not measured'
_exptl_crystal_description block
_exptl_crystal_F_000 844
_exptl_crystal_size_max 0.47
_exptl_crystal_size_mid 0.27
_exptl_crystal_size_min 0.12
_refine_diff_density_max 1.306
_refine_diff_density_min -0.697
_refine_diff_density_rms 0.134
_refine_ls_extinction_coef 0.00110(15)
_refine_ls_extinction_expression Fc^*^=kFc[1+0.001xFc^2^\l^3^/sin(2\q)]^-1/4^
_refine_ls_extinction_method SHELXL
_refine_ls_goodness_of_fit_ref 1.157
_refine_ls_hydrogen_treatment constr
_refine_ls_matrix_type full
_refine_ls_number_parameters 290
_refine_ls_number_reflns 6159
_refine_ls_number_restraints 0
_refine_ls_restrained_S_all 1.157
_refine_ls_R_factor_all 0.0266
_refine_ls_R_factor_gt 0.0251
_refine_ls_shift/su_max 0.001
_refine_ls_shift/su_mean 0.000
_refine_ls_structure_factor_coef Fsqd
_refine_ls_weighting_details 'calc w=1/[\s^2^(Fo^2^)+(0.0310P)^2^+4.1569P] where P=(Fo^2^+2Fc^2^)/3'
_refine_ls_weighting_scheme calc
_refine_ls_wR_factor_gt 0.0757
_refine_ls_wR_factor_ref 0.0764
_reflns_number_gt 5815
_reflns_number_total 6159
_reflns_threshold_expression >2sigma(I)
_cod_data_source_file b906884h.txt
_cod_data_source_block 11b
_cod_depositor_comments
;
The following automatic conversions were performed:
'_symmetry_cell_setting' value 'Triclinic' changed to 'triclinic'
according to '/home/saulius/struct/CIF-dictionaries/cif_core.dic'
dictionary named 'cif_core.dic' version 2.4.1 from 2010-06-29.

Automatic conversion script
Id: cif_fix_enum 1527 2010-12-29 10:47:43Z saulius 
;
_cod_database_code 7002008

loop_
_symmetry_equiv_pos_as_xyz
'x, y, z'
'-x, -y, -z'

loop_
_atom_site_label
_atom_site_type_symbol
_atom_site_fract_x
_atom_site_fract_y
_atom_site_fract_z
_atom_site_U_iso_or_equiv
_atom_site_adp_type
_atom_site_occupancy
_atom_site_symmetry_multiplicity
_atom_site_calc_flag
_atom_site_refinement_flags
_atom_site_disorder_assembly
_atom_site_disorder_group
I1 I 0.41463(3) 0.25196(2) 0.320636(19) 0.02614(8) Uani 1 1 d . . .
I2 I -0.14776(3) 0.22052(2) 0.30385(2) 0.03133(8) Uani 1 1 d . . .
I3 I -0.13572(3) 0.65748(3) 0.06535(2) 0.03669(9) Uani 1 1 d . . .
Pd Pd 0.13349(3) 0.22879(2) 0.32139(2) 0.01982(8) Uani 1 1 d . . .
P P 0.08586(13) 0.04213(9) 0.25440(8) 0.0305(2) Uani 1 1 d . . .
N11 N 0.2072(3) 0.4500(3) 0.4645(2) 0.0200(6) Uani 1 1 d . . .
N12 N 0.1723(3) 0.4834(3) 0.3137(2) 0.0200(6) Uani 1 1 d . . .
N13 N 0.2566(3) 0.5365(3) 0.1669(2) 0.0213(6) Uani 1 1 d . . .
N14 N 0.3707(3) 0.6593(3) 0.0811(2) 0.0209(6) Uani 1 1 d . . .
C1A C 0.2059(5) 0.4677(4) 0.6405(3) 0.0328(9) Uani 1 1 d . . .
H1AA H 0.2761 0.5436 0.6503 0.039 Uiso 1 1 calc R . .
H1AB H 0.2165 0.4294 0.7011 0.039 Uiso 1 1 calc R . .
H1AC H 0.1044 0.4764 0.6222 0.039 Uiso 1 1 calc R . .
C1B C 0.4012(5) 0.3937(4) 0.5804(3) 0.0342(10) Uani 1 1 d . . .
H1BA H 0.4633 0.4725 0.5958 0.041 Uiso 1 1 calc R . .
H1BB H 0.4244 0.3590 0.5229 0.041 Uiso 1 1 calc R . .
H1BC H 0.4207 0.3485 0.6360 0.041 Uiso 1 1 calc R . .
C1C C 0.1371(7) 0.2749(4) 0.5510(3) 0.0484(13) Uani 1 1 d . . .
H1CA H 0.1552 0.2408 0.6133 0.058 Uiso 1 1 calc R . .
H1CB H 0.1578 0.2275 0.4996 0.058 Uiso 1 1 calc R . .
H1CC H 0.0332 0.2784 0.5346 0.058 Uiso 1 1 calc R . .
C1D C 0.2660(5) 0.7982(4) -0.0161(3) 0.0325(9) Uani 1 1 d . . .
H1DA H 0.1809 0.7380 -0.0512 0.039 Uiso 1 1 calc R . .
H1DB H 0.2878 0.8615 -0.0575 0.039 Uiso 1 1 calc R . .
H1DC H 0.2428 0.8267 0.0439 0.039 Uiso 1 1 calc R . .
C1E C 0.5375(5) 0.8421(4) 0.0591(4) 0.0375(10) Uani 1 1 d . . .
H1EA H 0.5643 0.8989 0.0128 0.045 Uiso 1 1 calc R . .
H1EB H 0.6202 0.8072 0.0806 0.045 Uiso 1 1 calc R . .
H1EC H 0.5158 0.8800 0.1156 0.045 Uiso 1 1 calc R . .
C1F C 0.4292(6) 0.6896(4) -0.0800(3) 0.0370(10) Uani 1 1 d . . .
H1FA H 0.3378 0.6341 -0.1133 0.044 Uiso 1 1 calc R . .
H1FB H 0.5069 0.6494 -0.0597 0.044 Uiso 1 1 calc R . .
H1FC H 0.4614 0.7471 -0.1245 0.044 Uiso 1 1 calc R . .
C10 C 0.2379(5) 0.3955(3) 0.5594(3) 0.0275(8) Uani 1 1 d . . .
C11 C 0.1772(4) 0.3974(3) 0.3736(3) 0.0192(7) Uani 1 1 d . . .
C12 C 0.2224(4) 0.5677(3) 0.4605(3) 0.0251(8) Uani 1 1 d . . .
H12 H 0.2451 0.6232 0.5147 0.030 Uiso 1 1 calc R . .
C13 C 0.1991(4) 0.5882(3) 0.3663(3) 0.0249(8) Uani 1 1 d . . .
H13 H 0.2008 0.6604 0.3406 0.030 Uiso 1 1 calc R . .
C14 C 0.1369(4) 0.4673(3) 0.2076(3) 0.0233(8) Uani 1 1 d . . .
H14A H 0.0437 0.4897 0.1828 0.028 Uiso 1 1 calc R . .
H14B H 0.1214 0.3851 0.1864 0.028 Uiso 1 1 calc R . .
C15 C 0.2421(4) 0.6199(3) 0.1083(3) 0.0223(7) Uani 1 1 d . . .
H15 H 0.1552 0.6465 0.0894 0.027 Uiso 1 1 calc R . .
C16 C 0.3979(4) 0.5208(4) 0.1751(3) 0.0266(8) Uani 1 1 d . . .
H16 H 0.4373 0.4662 0.2116 0.032 Uiso 1 1 calc R . .
C17 C 0.4690(4) 0.5978(4) 0.1217(3) 0.0269(8) Uani 1 1 d . . .
H17 H 0.5683 0.6078 0.1134 0.032 Uiso 1 1 calc R . .
C18 C 0.4004(4) 0.7488(3) 0.0094(3) 0.0252(8) Uani 1 1 d . . .
C21 C 0.2139(5) -0.0365(3) 0.3145(3) 0.0298(9) Uani 1 1 d . . .
C22 C 0.3199(6) -0.0669(4) 0.2706(3) 0.0426(11) Uani 1 1 d . . .
H22 H 0.3214 -0.0533 0.2043 0.051 Uiso 1 1 calc R . .
C23 C 0.4245(7) -0.1175(5) 0.3235(4) 0.0504(13) Uani 1 1 d . . .
H23 H 0.4965 -0.1387 0.2929 0.060 Uiso 1 1 calc R . .
C24 C 0.4240(6) -0.1369(4) 0.4190(4) 0.0429(11) Uani 1 1 d . . .
H24 H 0.4966 -0.1701 0.4549 0.052 Uiso 1 1 calc R . .
C25 C 0.3188(6) -0.1083(4) 0.4630(3) 0.0421(11) Uani 1 1 d . . .
H25 H 0.3174 -0.1229 0.5291 0.051 Uiso 1 1 calc R . .
C26 C 0.2140(5) -0.0579(4) 0.4111(3) 0.0362(10) Uani 1 1 d . . .
H26 H 0.1418 -0.0379 0.4421 0.043 Uiso 1 1 calc R . .
C27 C 0.0990(8) 0.0389(5) 0.1274(3) 0.0552(16) Uani 1 1 d . . .
H27A H 0.0801 -0.0410 0.1010 0.066 Uiso 1 1 calc R . .
H27B H 0.1987 0.0812 0.1216 0.066 Uiso 1 1 calc R . .
H27C H 0.0253 0.0746 0.0908 0.066 Uiso 1 1 calc R . .
C28 C -0.0942(6) -0.0551(4) 0.2528(5) 0.0559(15) Uani 1 1 d . . .
H28A H -0.0968 -0.1313 0.2244 0.067 Uiso 1 1 calc R . .
H28B H -0.1720 -0.0256 0.2134 0.067 Uiso 1 1 calc R . .
H28C H -0.1107 -0.0607 0.3196 0.067 Uiso 1 1 calc R . .

loop_
_atom_site_aniso_label
_atom_site_aniso_U_11
_atom_site_aniso_U_22
_atom_site_aniso_U_33
_atom_site_aniso_U_23
_atom_site_aniso_U_13
_atom_site_aniso_U_12
I1 0.02546(14) 0.02594(14) 0.03019(14) 0.00518(10) 0.00945(10) 0.00919(10)
I2 0.02293(14) 0.03406(16) 0.03529(16) -0.00280(11) 0.00543(10) 0.00515(11)
I3 0.01953(14) 0.04208(18) 0.04960(19) -0.00187(13) 0.00751(11) 0.01038(11)
Pd 0.02245(15) 0.01730(15) 0.01954(15) 0.00105(10) 0.00419(11) 0.00488(11)
P 0.0371(6) 0.0221(5) 0.0290(5) -0.0045(4) -0.0024(4) 0.0094(4)
N11 0.0205(15) 0.0205(15) 0.0189(15) 0.0016(12) 0.0045(11) 0.0045(12)
N12 0.0186(15) 0.0186(15) 0.0232(16) 0.0032(12) 0.0064(12) 0.0032(11)
N13 0.0186(15) 0.0247(16) 0.0213(15) 0.0046(12) 0.0052(12) 0.0056(12)
N14 0.0190(15) 0.0220(16) 0.0235(16) 0.0052(12) 0.0072(12) 0.0061(12)
C1A 0.034(2) 0.041(2) 0.024(2) 0.0012(17) 0.0115(17) 0.0068(18)
C1B 0.044(3) 0.039(2) 0.024(2) 0.0024(17) 0.0041(18) 0.023(2)
C1C 0.069(4) 0.035(3) 0.028(2) 0.0092(19) 0.005(2) -0.010(2)
C1D 0.035(2) 0.038(2) 0.032(2) 0.0153(18) 0.0127(18) 0.0181(19)
C1E 0.033(2) 0.030(2) 0.049(3) 0.0099(19) 0.012(2) 0.0044(18)
C1F 0.050(3) 0.052(3) 0.019(2) 0.0118(18) 0.0182(18) 0.023(2)
C10 0.036(2) 0.024(2) 0.0205(19) 0.0042(15) 0.0062(16) 0.0035(16)
C11 0.0155(16) 0.0181(17) 0.0238(18) 0.0023(13) 0.0058(13) 0.0023(13)
C12 0.0250(19) 0.0191(18) 0.030(2) -0.0015(15) 0.0071(15) 0.0034(14)
C13 0.0235(19) 0.0178(18) 0.034(2) 0.0032(15) 0.0069(15) 0.0048(14)
C14 0.0197(18) 0.0261(19) 0.0214(18) 0.0052(14) 0.0027(14) 0.0012(14)
C15 0.0183(17) 0.0269(19) 0.0226(18) 0.0040(14) 0.0040(14) 0.0075(14)
C16 0.0243(19) 0.030(2) 0.028(2) 0.0077(16) 0.0047(15) 0.0112(16)
C17 0.0186(18) 0.033(2) 0.033(2) 0.0067(16) 0.0074(15) 0.0116(15)
C18 0.0238(19) 0.0224(19) 0.034(2) 0.0108(16) 0.0120(16) 0.0085(15)
C21 0.038(2) 0.0193(19) 0.030(2) -0.0012(15) 0.0019(17) 0.0073(16)
C22 0.063(3) 0.043(3) 0.030(2) 0.0055(19) 0.010(2) 0.028(2)
C23 0.059(3) 0.052(3) 0.050(3) 0.006(2) 0.011(3) 0.032(3)
C24 0.054(3) 0.025(2) 0.045(3) 0.0062(19) -0.005(2) 0.014(2)
C25 0.056(3) 0.032(2) 0.032(2) 0.0107(18) 0.002(2) 0.004(2)
C26 0.041(2) 0.033(2) 0.034(2) 0.0050(18) 0.0086(19) 0.0071(19)
C27 0.092(4) 0.057(3) 0.021(2) -0.005(2) -0.008(2) 0.043(3)
C28 0.044(3) 0.025(2) 0.085(4) -0.010(2) -0.008(3) 0.002(2)

loop_
_atom_type_symbol
_atom_type_description
_atom_type_scat_dispersion_real
_atom_type_scat_dispersion_imag
_atom_type_scat_source
C C 0.0033 0.0016 'International Tables Vol C Tables 4.2.6.8 and 6.1.1.4'
H H 0.0000 0.0000 'International Tables Vol C Tables 4.2.6.8 and 6.1.1.4'
N N 0.0061 0.0033 'International Tables Vol C Tables 4.2.6.8 and 6.1.1.4'
P P 0.1023 0.0942 'International Tables Vol C Tables 4.2.6.8 and 6.1.1.4'
Pd Pd -0.9988 1.0072 'International Tables Vol C Tables 4.2.6.8 and 6.1.1.4'
I I -0.4742 1.8119 'International Tables Vol C Tables 4.2.6.8 and 6.1.1.4'

loop_
_geom_angle_atom_site_label_1
_geom_angle_atom_site_label_2
_geom_angle_atom_site_label_3
_geom_angle
_geom_angle_site_symmetry_1
_geom_angle_site_symmetry_3
_geom_angle_publ_flag
C11 Pd P 176.92(10) . . ?
C11 Pd I2 87.45(10) . . ?
P Pd I2 93.00(3) . . ?
C11 Pd I1 90.49(10) . . ?
P Pd I1 88.70(3) . . ?
I2 Pd I1 173.030(14) . . ?
C27 P C21 106.6(2) . . ?
C27 P C28 103.3(3) . . ?
C21 P C28 102.7(2) . . ?
C27 P Pd 111.01(19) . . ?
C21 P Pd 113.35(13) . . ?
C28 P Pd 118.78(19) . . ?
C11 N11 C12 110.4(3) . . ?
C11 N11 C10 126.6(3) . . ?
C12 N11 C10 122.6(3) . . ?
C11 N12 C13 111.3(3) . . ?
C11 N12 C14 124.7(3) . . ?
C13 N12 C14 123.9(3) . . ?
C15 N13 C16 108.9(3) . . ?
C15 N13 C14 124.6(3) . . ?
C16 N13 C14 126.4(3) . . ?
C15 N14 C17 109.0(3) . . ?
C15 N14 C18 125.7(3) . . ?
C17 N14 C18 125.0(3) . . ?
N11 C10 C1C 109.8(3) . . ?
N11 C10 C1A 108.8(3) . . ?
C1C C10 C1A 108.9(4) . . ?
N11 C10 C1B 107.7(3) . . ?
C1C C10 C1B 111.3(4) . . ?
C1A C10 C1B 110.3(3) . . ?
N11 C11 N12 104.5(3) . . ?
N11 C11 Pd 133.0(3) . . ?
N12 C11 Pd 122.4(3) . . ?
C13 C12 N11 107.3(3) . . ?
C12 C13 N12 106.4(3) . . ?
N12 C14 N13 110.6(3) . . ?
N14 C15 N13 108.0(3) . . ?
C17 C16 N13 106.9(3) . . ?
C16 C17 N14 107.2(3) . . ?
N14 C18 C1F 107.3(3) . . ?
N14 C18 C1D 108.8(3) . . ?
C1F C18 C1D 111.5(4) . . ?
N14 C18 C1E 107.3(3) . . ?
C1F C18 C1E 110.9(4) . . ?
C1D C18 C1E 110.8(4) . . ?
C26 C21 C22 118.6(4) . . ?
C26 C21 P 118.5(3) . . ?
C22 C21 P 122.6(3) . . ?
C21 C22 C23 120.1(5) . . ?
C24 C23 C22 120.5(5) . . ?
C23 C24 C25 120.0(5) . . ?
C24 C25 C26 120.1(4) . . ?
C21 C26 C25 120.7(5) . . ?

loop_
_geom_bond_atom_site_label_1
_geom_bond_atom_site_label_2
_geom_bond_distance
_geom_bond_site_symmetry_2
_geom_bond_publ_flag
I1 Pd 2.6158(5) . ?
I2 Pd 2.6095(5) . ?
Pd C11 2.049(4) . ?
Pd P 2.3093(11) . ?
P C27 1.806(5) . ?
P C21 1.816(4) . ?
P C28 1.818(5) . ?
N11 C11 1.350(5) . ?
N11 C12 1.393(5) . ?
N11 C10 1.513(5) . ?
N12 C11 1.359(5) . ?
N12 C13 1.380(5) . ?
N12 C14 1.456(5) . ?
N13 C15 1.334(5) . ?
N13 C16 1.382(5) . ?
N13 C14 1.459(4) . ?
N14 C15 1.329(5) . ?
N14 C17 1.379(5) . ?
N14 C18 1.511(5) . ?
C1A C10 1.525(6) . ?
C1B C10 1.527(6) . ?
C1C C10 1.520(6) . ?
C1D C18 1.521(5) . ?
C1E C18 1.527(6) . ?
C1F C18 1.520(6) . ?
C12 C13 1.339(6) . ?
C16 C17 1.346(6) . ?
C21 C26 1.385(6) . ?
C21 C22 1.386(7) . ?
C22 C23 1.395(7) . ?
C23 C24 1.367(7) . ?
C24 C25 1.371(8) . ?
C25 C26 1.389(7) . ?

loop_
_geom_torsion_atom_site_label_1
_geom_torsion_atom_site_label_2
_geom_torsion_atom_site_label_3
_geom_torsion_atom_site_label_4
_geom_torsion
_geom_torsion_site_symmetry_1
_geom_torsion_site_symmetry_2
_geom_torsion_site_symmetry_3
_geom_torsion_site_symmetry_4
_geom_torsion_publ_flag
C11 Pd P C27 1.2(19) . . . . ?
I2 Pd P C27 99.5(2) . . . . ?
I1 Pd P C27 -73.7(2) . . . . ?
C11 Pd P C21 121.1(19) . . . . ?
I2 Pd P C21 -140.57(16) . . . . ?
I1 Pd P C21 46.20(16) . . . . ?
C11 Pd P C28 -118.3(19) . . . . ?
I2 Pd P C28 -19.9(2) . . . . ?
I1 Pd P C28 166.8(2) . . . . ?
C11 N11 C10 C1C -38.8(5) . . . . ?
C12 N11 C10 C1C 148.3(4) . . . . ?
C11 N11 C10 C1A -157.9(3) . . . . ?
C12 N11 C10 C1A 29.2(5) . . . . ?
C11 N11 C10 C1B 82.6(4) . . . . ?
C12 N11 C10 C1B -90.3(4) . . . . ?
C12 N11 C11 N12 -0.7(4) . . . . ?
C10 N11 C11 N12 -174.3(3) . . . . ?
C12 N11 C11 Pd -177.3(3) . . . . ?
C10 N11 C11 Pd 9.1(6) . . . . ?
C13 N12 C11 N11 0.1(4) . . . . ?
C14 N12 C11 N11 -177.3(3) . . . . ?
C13 N12 C11 Pd 177.2(2) . . . . ?
C14 N12 C11 Pd -0.2(5) . . . . ?
P Pd C11 N11 -168.0(16) . . . . ?
I2 Pd C11 N11 93.6(3) . . . . ?
I1 Pd C11 N11 -93.1(3) . . . . ?
P Pd C11 N12 16(2) . . . . ?
I2 Pd C11 N12 -82.6(3) . . . . ?
I1 Pd C11 N12 90.8(3) . . . . ?
C11 N11 C12 C13 1.0(4) . . . . ?
C10 N11 C12 C13 174.9(3) . . . . ?
N11 C12 C13 N12 -0.9(4) . . . . ?
C11 N12 C13 C12 0.5(4) . . . . ?
C14 N12 C13 C12 178.0(3) . . . . ?
C11 N12 C14 N13 -123.2(4) . . . . ?
C13 N12 C14 N13 59.6(5) . . . . ?
C15 N13 C14 N12 -118.5(4) . . . . ?
C16 N13 C14 N12 67.5(5) . . . . ?
C17 N14 C15 N13 1.3(4) . . . . ?
C18 N14 C15 N13 175.7(3) . . . . ?
C16 N13 C15 N14 -1.4(4) . . . . ?
C14 N13 C15 N14 -176.4(3) . . . . ?
C15 N13 C16 C17 1.0(5) . . . . ?
C14 N13 C16 C17 175.8(4) . . . . ?
N13 C16 C17 N14 -0.2(5) . . . . ?
C15 N14 C17 C16 -0.7(5) . . . . ?
C18 N14 C17 C16 -175.2(4) . . . . ?
C15 N14 C18 C1F -113.3(4) . . . . ?
C17 N14 C18 C1F 60.3(5) . . . . ?
C15 N14 C18 C1D 7.5(5) . . . . ?
C17 N14 C18 C1D -178.9(4) . . . . ?
C15 N14 C18 C1E 127.5(4) . . . . ?
C17 N14 C18 C1E -59.0(5) . . . . ?
C27 P C21 C26 -173.1(4) . . . . ?
C28 P C21 C26 -64.8(4) . . . . ?
Pd P C21 C26 64.5(4) . . . . ?
C27 P C21 C22 12.7(5) . . . . ?
C28 P C21 C22 120.9(4) . . . . ?
Pd P C21 C22 -109.7(4) . . . . ?
C26 C21 C22 C23 -0.3(7) . . . . ?
P C21 C22 C23 173.9(4) . . . . ?
C21 C22 C23 C24 -0.4(8) . . . . ?
C22 C23 C24 C25 1.1(8) . . . . ?
C23 C24 C25 C26 -1.0(8) . . . . ?
C22 C21 C26 C25 0.4(7) . . . . ?
P C21 C26 C25 -174.1(4) . . . . ?
C24 C25 C26 C21 0.3(7) . . . . ?
